data_2103353
loop_
_publ_author_name
'Marsh, Richard E.'

_publ_section_title
;
 The space groups of point group <i>C</i>~3~: some corrections, some
 comments
;
_journal_issue 5
_journal_name_full 'Acta Crystallographica Section B'
_journal_page_first 893
_journal_page_last 899
_journal_paper_doi 10.1107/S0108768102011758
_journal_volume 58
_journal_year 2002
_chemical_formula_moiety 'C34 H36 N4 S3 Zn'
_chemical_formula_sum 'C34 H36 N4 S3 Zn'
_symmetry_cell_setting hexagonal
_symmetry_space_group_name_H-M 'P 62'
_cell_angle_alpha 90.00
_cell_angle_beta 90.00
_cell_angle_gamma 120.00
_cell_formula_units_Z 3
_cell_length_a 19.221
_cell_length_b 19.221
_cell_length_c 8.348
_cell_volume 2670.946
_cod_data_source_file bk0117.cif
_cod_data_source_block FEKQIV
_cod_depositor_comments
;
 Adding the _cell_formula_units_Z and _chemical_formula_moiety data items
 after consulting the original publication.

 Antanas Vaitkus,
 2017-08-03
;
_cod_database_code 2103353

loop_
_atom_site_label
_atom_site_fract_x
_atom_site_fract_y
_atom_site_fract_z
Zn 0.5 0.0 0.0345
N1 0.5080 -0.0798 -0.1190
S1 0.6156 0.0492 0.1862
N3 0.5429 -0.1366 -0.3124
S3 0.5 0.0 -0.4953
C1 0.4828 -0.1596 -0.0786
C2 0.4406 -0.2067 0.0538
C3 0.4220 -0.2854 0.0594
C4 0.4446 -0.3184 -0.0622
C5 0.4840 -0.2770 -0.1930
C6 0.5050 -0.1946 -0.1998
C7 0.5438 -0.0687 -0.2590
C8 0.5751 0.0052 -0.3559
C9 0.5796 -0.1429 -0.4692
C10 0.6702 -0.1110 -0.4486
C11 0.6876 -0.1596 -0.3188
C23 0.6875 0.0618 0.0377
C24 0.7154 0.1240 -0.0676
C25 0.7725 0.1358 -0.1766
C26 0.8040 0.0850 -0.1856
C27 0.7714 0.0218 -0.0806
C28 0.7160 0.0107 0.0326
H1 0.4254 -0.1848 0.1368
H2 0.3936 -0.3170 0.1466
H3 0.4318 -0.3716 -0.0532
H4 0.4970 -0.3010 -0.2754
H5 0.6220 0.0132 -0.4152
H6 0.5917 0.0510 -0.2854
H7 0.5713 -0.1120 -0.5512
H8 0.5532 -0.1985 -0.5037
H9 0.6965 -0.0549 -0.4176
H10 0.6927 -0.1145 -0.5503
H11 0.6794 -0.1446 -0.2140
H12 0.7420 -0.1478 -0.3285
H13 0.6520 -0.2160 -0.3344
H27 0.6952 0.1588 -0.0647
H28 0.7908 0.1790 -0.2469
H29 0.8440 0.0932 -0.2580
H30 0.7884 -0.0157 -0.0874
H31 0.6981 -0.0315 0.1052
